data_2210578
loop_
_publ_author_name
'Gao, Jin-Sheng'
'Hou, Guang-Feng'
'Yu, Ying-Hui'
'Hou, Yan-Jun'
'Li, Guang-Ming'

_publ_section_title
;<i>catena</i>-Poly[[[diaquabis(4-carboxyphenoxyacetato-\k<i>O</i>)cobalt(II)]-\m-4,4'-bipyridine-\k^2^<i>N</i>,<i>N</i>']
 dihydrate]
;
_journal_coeditor_code DN2062
_journal_issue 10
_journal_name_full 'Acta Crystallographica Section E'
_journal_page_first m2685
_journal_page_last m2687
_journal_paper_doi 10.1107/S1600536806037767
_journal_volume 62
_journal_year 2006
_chemical_formula_iupac '[Co (C9 H7 O5)2 (C10 H8 N2) (H2 O)2] , 2H2 O'
_chemical_formula_moiety 'C28 H26 Co N2 O12, 2H2 O'
_chemical_formula_sum 'C28 H30 Co N2 O14'
_chemical_formula_weight 677.47
_chemical_name_systematic
;
catena-Poly[[[diaquabis(4-carboxyphenoxyacetato-\kO)cobalt(II)]-\m-4,4'-
bipyridine-\k^2^N,N'] dihydrate]
;
_space_group_IT_number 14
_symmetry_cell_setting monoclinic
_symmetry_space_group_name_Hall '-P 2ybc'
_symmetry_space_group_name_H-M 'P 1 21/c 1'
_atom_sites_solution_hydrogens geom
_atom_sites_solution_primary direct
_atom_sites_solution_secondary difmap
_cell_angle_alpha 90.00
_cell_angle_beta 116.37(3)
_cell_angle_gamma 90.00
_cell_formula_units_Z 2
_cell_length_a 11.726(2)
_cell_length_b 11.135(2)
_cell_length_c 12.485(3)
_cell_measurement_reflns_used 10220
_cell_measurement_temperature 295(2)
_cell_measurement_theta_max 54.89
_cell_measurement_theta_min 6.56
_cell_volume 1460.5(6)
_computing_cell_refinement PROCESS-AUTO
_computing_data_collection 'PROCESS-AUTO (Rigaku, 2002)'
_computing_data_reduction PROCESS-AUTO
_computing_molecular_graphics 'ORTEPIII (Burnett & Johnson, 1996) and PLATON (Spek, 2003)'
_computing_publication_material SHELXL97
_computing_structure_refinement 'SHELXL97 (Sheldrick, 1997)'
_computing_structure_solution 'SHELXS97 (Sheldrick, 1997)'
_diffrn_ambient_temperature 295(2)
_diffrn_measured_fraction_theta_full 0.994
_diffrn_measured_fraction_theta_max 0.994
_diffrn_measurement_device_type 'Rigaku R-AXIS RAPID'
_diffrn_measurement_method \w
_diffrn_radiation_monochromator graphite
_diffrn_radiation_source 'fine-focus sealed tube'
_diffrn_radiation_type MoK\a
_diffrn_radiation_wavelength 0.71073
_diffrn_reflns_av_R_equivalents 0.0539
_diffrn_reflns_av_sigmaI/netI 0.0467
_diffrn_reflns_limit_h_max 15
_diffrn_reflns_limit_h_min -15
_diffrn_reflns_limit_k_max 13
_diffrn_reflns_limit_k_min -14
_diffrn_reflns_limit_l_max 16
_diffrn_reflns_limit_l_min -16
_diffrn_reflns_number 13737
_diffrn_reflns_theta_full 27.48
_diffrn_reflns_theta_max 27.48
_diffrn_reflns_theta_min 3.28
_diffrn_standards_decay_% 0
_diffrn_standards_interval_count 0
_diffrn_standards_interval_time 0
_diffrn_standards_number 0
_exptl_absorpt_coefficient_mu 0.663
_exptl_absorpt_correction_T_max 0.8443
_exptl_absorpt_correction_T_min 0.7800
_exptl_absorpt_correction_type multi-scan
_exptl_absorpt_process_details '(Higashi, 1995)'
_exptl_crystal_colour pink
_exptl_crystal_density_diffrn 1.540
_exptl_crystal_density_method 'not measured'
_exptl_crystal_description block
_exptl_crystal_F_000 702
_exptl_crystal_size_max 0.39
_exptl_crystal_size_mid 0.36
_exptl_crystal_size_min 0.26
_refine_diff_density_max 0.445
_refine_diff_density_min -0.509
_refine_ls_extinction_method none
_refine_ls_goodness_of_fit_ref 1.056
_refine_ls_hydrogen_treatment mixed
_refine_ls_matrix_type full
_refine_ls_number_parameters 218
_refine_ls_number_reflns 3324
_refine_ls_number_restraints 6
_refine_ls_restrained_S_all 1.057
_refine_ls_R_factor_all 0.0707
_refine_ls_R_factor_gt 0.0516
_refine_ls_shift/su_max 0.000
_refine_ls_shift/su_mean 0.000
_refine_ls_structure_factor_coef Fsqd
_refine_ls_weighting_details 'calc w = 1/[\s^2^(Fo^2^)+(0.074P)^2^+0.3963P] where P=(Fo^2^+2Fc^2^)/3'
_refine_ls_weighting_scheme calc
_refine_ls_wR_factor_gt 0.1249
_refine_ls_wR_factor_ref 0.1350
_reflns_number_gt 2475
_reflns_number_total 3324
_reflns_threshold_expression I>2\s(I)
_cod_data_source_file dn2062.cif
_cod_data_source_block I
_cod_depositor_comments
;
The following automatic conversions were performed:
'_symmetry_cell_setting' value 'Monoclinic' changed to 'monoclinic'
according to '/home/saulius/struct/CIF-dictionaries/cif_core.dic'
dictionary named 'cif_core.dic' version 2.4.1 from 2010-06-29.

Automatic conversion script
Id: cif_fix_enum 1527 2010-12-29 10:47:43Z saulius 

The following automatic conversions were performed:

'_symmetry_cell_setting' value 'Monoclinic' changed to 'monoclinic'
according to /home/saulius/struct/CIF-dictionaries/cif_core.dic
dictionary named 'cif_core.dic' version 2.4.1 from 2010-06-29.

Automatic conversion script
Id: cif_fix_values 1715 2011-07-08 13:25:40Z adriana 
;
_cod_original_cell_volume 1460.6(6)
_cod_original_sg_symbol_H-M 'P21 /c'
_cod_database_code 2210578
_cod_database_fobs_code 2210578

loop_
_symmetry_equiv_pos_as_xyz
'x, y, z'
'-x, y+1/2, -z+1/2'
'-x, -y, -z'
'x, -y-1/2, z-1/2'

loop_
_atom_site_type_symbol
_atom_site_label
_atom_site_fract_x
_atom_site_fract_y
_atom_site_fract_z
_atom_site_U_iso_or_equiv
_atom_site_adp_type
_atom_site_calc_flag
_atom_site_refinement_flags
_atom_site_occupancy
C C1 0.5458(2) 0.2346(2) 0.5795(2) 0.0409(6) Uani d . 1
C C2 0.5752(3) 0.1419(2) 0.6779(3) 0.0587(8) Uani d . 1
H H2A 0.6342 0.1770 0.7534 0.070 Uiso calc R 1
H H2B 0.4973 0.1236 0.6837 0.070 Uiso calc R 1
C C3 0.7469(3) 0.0287(2) 0.6633(2) 0.0488(6) Uani d . 1
C C4 0.7885(3) -0.0746(2) 0.6275(3) 0.0568(7) Uani d . 1
H H4 0.7358 -0.1416 0.6033 0.068 Uiso calc R 1
C C5 0.9036(3) -0.0789(2) 0.6275(3) 0.0545(7) Uani d . 1
H H5 0.9281 -0.1486 0.6022 0.065 Uiso calc R 1
C C6 0.9866(3) 0.0190(2) 0.6648(2) 0.0479(6) Uani d . 1
C C7 0.9476(3) 0.1211(2) 0.7036(2) 0.0492(6) Uani d . 1
H H7 1.0022 0.1867 0.7303 0.059 Uiso calc R 1
C C8 0.8316(3) 0.1274(2) 0.7036(2) 0.0504(7) Uani d . 1
H H8 0.8079 0.1968 0.7302 0.060 Uiso calc R 1
C C9 1.1101(3) 0.0176(3) 0.6639(3) 0.0528(7) Uani d . 1
C C10 0.2590(3) 0.4048(3) 0.5315(3) 0.0613(8) Uani d . 1
H H10 0.3086 0.3356 0.5531 0.074 Uiso calc R 1
C C11 0.1417(3) 0.4006(3) 0.5327(3) 0.0592(8) Uani d . 1
H H11 0.1152 0.3303 0.5550 0.071 Uiso calc R 1
C C12 0.0640(2) 0.5002(2) 0.5009(2) 0.0341(5) Uani d . 1
C C13 0.1135(3) 0.6004(3) 0.4734(3) 0.0579(8) Uani d . 1
H H13 0.0670 0.6715 0.4537 0.070 Uiso calc R 1
C C14 0.2320(3) 0.5968(3) 0.4746(3) 0.0565(7) Uani d . 1
H H14 0.2616 0.6669 0.4550 0.068 Uiso calc R 1
Co Co1 0.5000 0.5000 0.5000 0.03523(16) Uani d S 1
N N1 0.30613(19) 0.50134(17) 0.50159(18) 0.0395(5) Uani d . 1
O O1 0.54515(17) 0.34299(15) 0.60868(15) 0.0419(4) Uani d . 1
O O2 0.52027(19) 0.19923(17) 0.47674(17) 0.0509(5) Uani d . 1
O O3 0.6295(3) 0.0298(2) 0.6604(3) 0.0809(7) Uani d . 1
O O4 1.1817(2) 0.1046(2) 0.6910(2) 0.0687(6) Uani d . 1
O O5 1.1395(2) -0.0863(2) 0.6309(2) 0.0700(6) Uani d . 1
H H5A 1.2111 -0.0822 0.6350 0.105 Uiso calc R 1
O O6 0.56987(17) 0.60329(17) 0.65141(16) 0.0441(4) Uani d D 1
H H61 0.554(3) 0.6746(12) 0.629(2) 0.053 Uiso d D 1
H H62 0.6459(12) 0.596(2) 0.698(2) 0.053 Uiso d D 1
O O7 0.3679(3) 0.9127(2) 0.6490(2) 0.0730(7) Uani d D 1
H H71 0.392(4) 0.874(3) 0.606(3) 0.109 Uiso d D 1
H H72 0.411(4) 0.890(4) 0.7192(13) 0.109 Uiso d D 1

loop_
_atom_site_aniso_label
_atom_site_aniso_U_11
_atom_site_aniso_U_22
_atom_site_aniso_U_33
_atom_site_aniso_U_12
_atom_site_aniso_U_13
_atom_site_aniso_U_23
C1 0.0291(12) 0.0483(14) 0.0532(15) 0.0013(10) 0.0255(11) 0.0018(11)
C2 0.067(2) 0.0546(17) 0.072(2) 0.0099(14) 0.0468(17) 0.0149(14)
C3 0.0501(16) 0.0440(14) 0.0508(16) 0.0026(11) 0.0212(13) 0.0106(11)
C4 0.0549(18) 0.0411(15) 0.0711(19) -0.0024(12) 0.0248(15) 0.0011(12)
C5 0.0566(18) 0.0397(14) 0.0619(18) 0.0012(12) 0.0216(14) -0.0008(12)
C6 0.0453(15) 0.0493(15) 0.0403(14) 0.0028(11) 0.0111(12) 0.0071(10)
C7 0.0481(16) 0.0432(14) 0.0453(15) -0.0035(11) 0.0108(12) 0.0023(10)
C8 0.0557(17) 0.0449(14) 0.0475(15) 0.0036(12) 0.0202(13) 0.0030(11)
C9 0.0481(17) 0.0567(17) 0.0444(15) 0.0032(13) 0.0123(12) 0.0067(12)
C10 0.0394(15) 0.0456(15) 0.112(3) 0.0082(12) 0.0458(17) 0.0066(15)
C11 0.0440(16) 0.0422(15) 0.105(2) -0.0010(12) 0.0449(17) 0.0036(14)
C12 0.0248(11) 0.0462(13) 0.0344(11) -0.0024(9) 0.0159(9) -0.0062(9)
C13 0.0409(15) 0.0586(17) 0.090(2) 0.0147(12) 0.0435(16) 0.0272(15)
C14 0.0419(15) 0.0589(17) 0.084(2) 0.0063(13) 0.0419(15) 0.0232(14)
Co1 0.0291(3) 0.0433(3) 0.0380(3) 0.00086(18) 0.01924(19) -0.00062(18)
N1 0.0290(10) 0.0493(12) 0.0450(11) -0.0004(8) 0.0209(9) -0.0037(9)
O1 0.0398(10) 0.0476(10) 0.0443(10) 0.0032(7) 0.0239(8) 0.0031(7)
O2 0.0545(12) 0.0498(11) 0.0541(12) 0.0019(8) 0.0293(9) -0.0036(8)
O3 0.0761(18) 0.0721(15) 0.106(2) 0.0094(13) 0.0513(16) 0.0190(13)
O4 0.0453(12) 0.0693(14) 0.0799(16) -0.0032(11) 0.0174(11) -0.0011(11)
O5 0.0620(15) 0.0676(14) 0.0856(17) 0.0057(11) 0.0375(13) -0.0008(11)
O6 0.0381(10) 0.0518(10) 0.0420(10) 0.0030(8) 0.0173(8) -0.0017(7)
O7 0.0744(17) 0.0954(18) 0.0581(13) 0.0202(13) 0.0375(13) -0.0006(12)

loop_
_atom_type_symbol
_atom_type_description
_atom_type_scat_dispersion_real
_atom_type_scat_dispersion_imag
_atom_type_scat_source
C C 0.0033 0.0016 'International Tables Vol C Tables 4.2.6.8 and 6.1.1.4'
H H 0.0000 0.0000 'International Tables Vol C Tables 4.2.6.8 and 6.1.1.4'
N N 0.0061 0.0033 'International Tables Vol C Tables 4.2.6.8 and 6.1.1.4'
O O 0.0106 0.0060 'International Tables Vol C Tables 4.2.6.8 and 6.1.1.4'
Co Co 0.3494 0.9721 'International Tables Vol C Tables 4.2.6.8 and 6.1.1.4'

loop_
_geom_angle_atom_site_label_1
_geom_angle_atom_site_label_2
_geom_angle_atom_site_label_3
_geom_angle_site_symmetry_1
_geom_angle_site_symmetry_3
_geom_angle
O2 C1 O1 . . 124.8(2)
O2 C1 C2 . . 118.8(2)
O1 C1 C2 . . 116.4(2)
O3 C2 C1 . . 114.6(2)
O3 C2 H2A . . 108.6
C1 C2 H2A . . 108.6
O3 C2 H2B . . 108.6
C1 C2 H2B . . 108.6
H2A C2 H2B . . 107.6
O3 C3 C4 . . 119.4(3)
O3 C3 C8 . . 122.9(3)
C4 C3 C8 . . 117.7(3)
C5 C4 C3 . . 121.3(3)
C5 C4 H4 . . 119.3
C3 C4 H4 . . 119.3
C4 C5 C6 . . 121.4(3)
C4 C5 H5 . . 119.3
C6 C5 H5 . . 119.3
C7 C6 C5 . . 117.8(3)
C7 C6 C9 . . 119.6(3)
C5 C6 C9 . . 122.6(3)
C8 C7 C6 . . 121.7(3)
C8 C7 H7 . . 119.2
C6 C7 H7 . . 119.2
C7 C8 C3 . . 120.2(3)
C7 C8 H8 . . 119.9
C3 C8 H8 . . 119.9
O4 C9 O5 . . 122.3(3)
O4 C9 C6 . . 123.5(3)
O5 C9 C6 . . 114.2(3)
N1 C10 C11 . . 124.5(3)
N1 C10 H10 . . 117.7
C11 C10 H10 . . 117.7
C12 C11 C10 . . 120.3(3)
C12 C11 H11 . . 119.9
C10 C11 H11 . . 119.9
C13 C12 C11 . . 115.3(2)
C13 C12 C12 . 3_566 122.3(3)
C11 C12 C12 . 3_566 122.3(3)
C12 C13 C14 . . 120.6(3)
C12 C13 H13 . . 119.7
C14 C13 H13 . . 119.7
N1 C14 C13 . . 124.9(3)
N1 C14 H14 . . 117.6
C13 C14 H14 . . 117.6
O6 Co1 O6 3_666 . 180.0000(10)
O6 Co1 O1 3_666 . 90.65(7)
O6 Co1 O1 . . 89.35(7)
O6 Co1 O1 3_666 3_666 89.35(7)
O6 Co1 O1 . 3_666 90.65(7)
O1 Co1 O1 . 3_666 180.0
O6 Co1 N1 3_666 . 91.15(8)
O6 Co1 N1 . . 88.85(8)
O1 Co1 N1 . . 88.08(7)
O1 Co1 N1 3_666 . 91.92(7)
O6 Co1 N1 3_666 3_666 88.85(8)
O6 Co1 N1 . 3_666 91.15(8)
O1 Co1 N1 . 3_666 91.92(7)
O1 Co1 N1 3_666 3_666 88.08(7)
N1 Co1 N1 . 3_666 180.0
C14 N1 C10 . . 114.4(2)
C14 N1 Co1 . . 123.33(16)
C10 N1 Co1 . . 122.31(16)
C1 O1 Co1 . . 129.26(16)
C3 O3 C2 . . 120.5(3)
C9 O5 H5A . . 109.5
Co1 O6 H61 . . 107(2)
Co1 O6 H62 . . 117(2)
H61 O6 H62 . . 110(2)
H71 O7 H72 . . 108(2)

loop_
_geom_bond_atom_site_label_1
_geom_bond_atom_site_label_2
_geom_bond_site_symmetry_2
_geom_bond_distance
C1 O2 . 1.245(3)
C1 O1 . 1.262(3)
C1 C2 . 1.522(4)
C2 O3 . 1.461(4)
C2 H2A . 0.9700
C2 H2B . 0.9700
C3 O3 . 1.361(4)
C3 C4 . 1.397(4)
C3 C8 . 1.415(4)
C4 C5 . 1.351(4)
C4 H4 . 0.9300
C5 C6 . 1.397(4)
C5 H5 . 0.9300
C6 C7 . 1.391(4)
C6 C9 . 1.452(4)
C7 C8 . 1.363(4)
C7 H7 . 0.9300
C8 H8 . 0.9300
C9 O4 . 1.227(4)
C9 O5 . 1.325(4)
C10 N1 . 1.335(3)
C10 C11 . 1.383(4)
C10 H10 . 0.9300
C11 C12 . 1.378(3)
C11 H11 . 0.9300
C12 C13 . 1.370(3)
C12 C12 3_566 1.490(4)
C13 C14 . 1.383(4)
C13 H13 . 0.9300
C14 N1 . 1.319(3)
C14 H14 . 0.9300
Co1 O6 3_666 2.0474(19)
Co1 O6 . 2.0474(19)
Co1 O1 . 2.1307(17)
Co1 O1 3_666 2.1307(17)
Co1 N1 . 2.282(2)
Co1 N1 3_666 2.282(2)
O5 H5A . 0.8200
O6 H61 . 0.835(15)
O6 H62 . 0.82(4)
O7 H71 . 0.83(4)
O7 H72 . 0.83(4)

loop_
_geom_hbond_atom_site_label_D
_geom_hbond_atom_site_label_H
_geom_hbond_atom_site_label_A
_geom_hbond_site_symmetry_A
_geom_hbond_distance_DH
_geom_hbond_distance_HA
_geom_hbond_distance_DA
_geom_hbond_angle_DHA
O5 H5A O7 1_645 0.82 1.77 2.586(3) 174.6
O6 H61 O2 3_666 0.835(15) 1.860(14) 2.648(3) 157(3)
O6 H62 O4 2_756 0.82(4) 1.879(11) 2.695(3) 171(3)
O7 H71 O2 3_666 0.83(4) 1.93(4) 2.751(3) 169(5)
O7 H72 O1 2_656 0.83(4) 2.044(17) 2.838(3) 159(4)
